data_2243201
loop_
_publ_author_name
'Neumann, Tristan'
'Jess, Inke'
'N\"ather, Christian'

_publ_section_title
;
 Crystal structure of pyridinium
 tetraisothiocyanatodipyridinechromium(III) pyridine monosolvate
;
_journal_coeditor_code LH5933
_journal_issue 12
_journal_name_full 'Acta Crystallographica Section E'
_journal_page_first 1875
_journal_page_last 1879
_journal_paper_doi 10.1107/S2056989019014488
_journal_volume 75
_journal_year 2019
_chemical_formula_iupac '(C5 H6 N) [Cr (N C S)4 (C5 H5 N1)2], C5 H5 N'
_chemical_formula_moiety 'C14 H10 Cr N6 S4 -, C5 H5.70 N +, C5 H5.30 N'
_chemical_formula_sum 'C24 H21 Cr N8 S4'
_chemical_formula_weight 601.73
_chemical_name_systematic
;
Pyridinium tetraisothiocyanatobis(pyridine)chromium(III)
pyridine monosolvate
;
_space_group_crystal_system orthorhombic
_space_group_IT_number 26
_space_group_name_Hall 'P 2c -2'
_space_group_name_H-M_alt 'P m c 21'
_atom_sites_solution_hydrogens geom
_audit_creation_method SHELXL-2014/7
_cell_angle_alpha 90
_cell_angle_beta 90
_cell_angle_gamma 90
_cell_formula_units_Z 2
_cell_length_a 10.1068(5)
_cell_length_b 8.8168(6)
_cell_length_c 16.2628(9)
_cell_measurement_reflns_used 12253
_cell_measurement_temperature 293(2)
_cell_measurement_theta_max 28.095
_cell_measurement_theta_min 2.628
_cell_volume 1449.17(15)
_computing_cell_refinement
;
X-AREA (Stoe & Cie, 2008)
;
_computing_data_collection
;
X-AREA (Stoe & Cie, 2008)
;
_computing_data_reduction
;
X-AREA (Stoe & Cie, 2008)
;
_computing_molecular_graphics
;
XP in SHELXTL (Sheldrick, 2008) and DIAMOND (Brandenburg, 1999)
;
_computing_publication_material
;
publCIF (Westrip, 2010)
;
_computing_structure_refinement
;
SHELXL2014 (Sheldrick, 2015)
;
_computing_structure_solution
;
SHELXS97 (Sheldrick, 2008)
;
_diffrn_ambient_temperature 293(2)
_diffrn_measured_fraction_theta_full 0.985
_diffrn_measured_fraction_theta_max 0.983
_diffrn_measurement_device_type 'Stoe IPDS1'
_diffrn_measurement_method 'Phi scans'
_diffrn_radiation_type MoK\a
_diffrn_radiation_wavelength 0.71073
_diffrn_reflns_av_R_equivalents 0.0619
_diffrn_reflns_av_unetI/netI 0.0481
_diffrn_reflns_limit_h_max 12
_diffrn_reflns_limit_h_min -11
_diffrn_reflns_limit_k_max 11
_diffrn_reflns_limit_k_min -11
_diffrn_reflns_limit_l_max 20
_diffrn_reflns_limit_l_min -20
_diffrn_reflns_number 12253
_diffrn_reflns_theta_full 25.242
_diffrn_reflns_theta_max 26.989
_diffrn_reflns_theta_min 2.628
_exptl_absorpt_coefficient_mu 0.711
_exptl_absorpt_correction_T_max 0.9656
_exptl_absorpt_correction_T_min 0.7864
_exptl_absorpt_correction_type numerical
_exptl_absorpt_process_details
;
(X-SHAPE and X-RED32; Stoe & Cie, 2008)
;
_exptl_crystal_colour green
_exptl_crystal_density_diffrn 1.379
_exptl_crystal_description plate
_exptl_crystal_F_000 618
_exptl_crystal_size_max 0.12
_exptl_crystal_size_mid 0.07
_exptl_crystal_size_min 0.02
_refine_diff_density_max 0.298
_refine_diff_density_min -0.422
_refine_ls_abs_structure_details
;
Flack <i>x</i> determined using 925 quotients [(I+)-(I-)]/[(I+)+(I-)]
(Parsons <i>et al.</i>,  2013)
;
_refine_ls_abs_structure_Flack -0.027(19)
_refine_ls_extinction_method none
_refine_ls_goodness_of_fit_ref 1.024
_refine_ls_hydrogen_treatment constr
_refine_ls_matrix_type full
_refine_ls_number_parameters 193
_refine_ls_number_reflns 3153
_refine_ls_number_restraints 1
_refine_ls_restrained_S_all 1.024
_refine_ls_R_factor_all 0.0667
_refine_ls_R_factor_gt 0.0428
_refine_ls_shift/su_max 0.000
_refine_ls_shift/su_mean 0.000
_refine_ls_structure_factor_coef Fsqd
_refine_ls_weighting_details 'w=1/[\s^2^(Fo^2^)+(0.0503P)^2^+0.4808P] where P=(Fo^2^+2Fc^2^)/3'
_refine_ls_weighting_scheme calc
_refine_ls_wR_factor_gt 0.0924
_refine_ls_wR_factor_ref 0.1056
_reflns_number_gt 2452
_reflns_number_total 3153
_reflns_threshold_expression 'I > 2\s(I)'
_cod_data_source_file lh5933sup1.cif
_cod_data_source_block I
_cod_database_code 2243201
_shelx_space_group_comment
;
The symmetry employed for this shelxl refinement is uniquely defined
by the following loop, which should always be used as a source of
symmetry information in preference to the above space-group names.
They are only intended as comments.
;

loop_
_space_group_symop_operation_xyz
'x, y, z'
'-x, -y, z+1/2'
'x, -y, z+1/2'
'-x, y, z'

loop_
_atom_site_type_symbol
_atom_site_label
_atom_site_fract_x
_atom_site_fract_y
_atom_site_fract_z
_atom_site_U_iso_or_equiv
_atom_site_adp_type
_atom_site_calc_flag
_atom_site_occupancy
Cr Cr1 0.500000 0.64497(13) 0.99944(7) 0.0350(3) Uani d 1
N N1 0.6380(5) 0.5526(5) 0.9278(3) 0.0456(11) Uani d 1
C C1 0.7030(6) 0.4870(6) 0.8803(3) 0.0409(12) Uani d 1
S S1 0.7901(2) 0.39515(18) 0.81396(11) 0.0671(5) Uani d 1
N N2 0.3635(5) 0.7405(5) 1.0697(3) 0.0453(11) Uani d 1
C C2 0.2924(6) 0.8219(6) 1.1063(3) 0.0410(12) Uani d 1
S S2 0.1955(2) 0.9312(2) 1.15735(11) 0.0689(5) Uani d 1
N N11 0.500000 0.8403(7) 0.9254(4) 0.0378(13) Uani d 1
C C11 0.6137(6) 0.9059(6) 0.9028(3) 0.0446(13) Uani d 1
H H11 0.693081 0.859637 0.917262 0.053 Uiso calc 1
C C12 0.6175(7) 1.0412(6) 0.8584(4) 0.0522(14) Uani d 1
H H12 0.697858 1.084674 0.843515 0.063 Uiso calc 1
C C13 0.500000 1.1087(10) 0.8372(5) 0.054(2) Uani d 1
H H13 0.499999 1.200033 0.808600 0.065 Uiso calc 1
N N21 0.500000 0.4529(7) 1.0738(4) 0.0380(14) Uani d 1
C C21 0.500000 0.4633(10) 1.1565(5) 0.051(2) Uani d 1
H H21 0.500000 0.558953 1.180637 0.061 Uiso calc 1
C C22 0.500000 0.3371(11) 1.2067(6) 0.065(3) Uani d 1
H H22 0.500000 0.348073 1.263584 0.078 Uiso calc 1
C C23 0.500000 0.1953(12) 1.1719(6) 0.068(3) Uani d 1
H H23 0.500000 0.109435 1.205088 0.082 Uiso calc 1
C C24 0.500000 0.1805(10) 1.0868(6) 0.059(2) Uani d 1
H H24 0.500000 0.085445 1.061946 0.070 Uiso calc 1
C C25 0.500000 0.3110(9) 1.0405(5) 0.0441(18) Uani d 1
H H25 0.500000 0.301981 0.983543 0.053 Uiso calc 1
N N31 0.000000 1.0017(9) 0.4322(5) 0.061(2) Uani d 1
H H31A 0.000000 0.920955 0.461881 0.073 Uiso calc 0.3
C C31 0.000000 0.9933(10) 0.3502(6) 0.057(2) Uani d 1
H H31 0.000000 0.898380 0.325264 0.068 Uiso calc 1
C C32 0.000000 1.1428(12) 0.4678(6) 0.062(2) Uani d 1
H H32 0.000000 1.150849 0.524812 0.075 Uiso calc 1
C C33 0.000000 1.2701(11) 0.4217(6) 0.060(2) Uani d 1
H H33 0.000000 1.364655 0.447130 0.072 Uiso calc 1
C C34 0.000000 1.2604(10) 0.3374(5) 0.051(2) Uani d 1
H H34 0.000000 1.347438 0.305068 0.061 Uiso calc 1
C C35 0.000000 1.1195(10) 0.3021(5) 0.051(2) Uani d 1
H H35 0.000000 1.109984 0.245176 0.062 Uiso calc 1
N N41 0.000000 0.7526(8) 0.5271(5) 0.0557(19) Uani d 1
H H41A 0.000000 0.832178 0.496530 0.067 Uiso calc 0.7
C C41 0.1138(8) 0.6919(8) 0.5505(5) 0.0686(19) Uani d 1
H H41 0.192859 0.735531 0.533295 0.082 Uiso calc 1
C C42 0.1165(8) 0.5636(8) 0.6004(5) 0.071(2) Uani d 1
H H42 0.196943 0.522486 0.617040 0.085 Uiso calc 1
C C43 0.000000 0.4985(10) 0.6248(5) 0.057(2) Uani d 1
H H43 0.000001 0.411685 0.657268 0.069 Uiso calc 1

loop_
_atom_site_aniso_label
_atom_site_aniso_U_11
_atom_site_aniso_U_22
_atom_site_aniso_U_33
_atom_site_aniso_U_12
_atom_site_aniso_U_13
_atom_site_aniso_U_23
Cr1 0.0346(6) 0.0369(5) 0.0333(5) 0.000 0.000 -0.0032(5)
N1 0.048(3) 0.049(3) 0.039(2) 0.001(2) 0.000(2) 0.001(2)
C1 0.040(3) 0.037(3) 0.045(3) -0.001(2) 0.006(3) -0.001(2)
S1 0.0761(13) 0.0503(8) 0.0749(11) -0.0015(8) 0.0372(9) -0.0093(8)
N2 0.045(3) 0.047(3) 0.044(3) 0.002(2) 0.006(2) -0.003(2)
C2 0.040(3) 0.045(3) 0.038(3) 0.001(2) -0.003(2) 0.001(2)
S2 0.0684(12) 0.0846(12) 0.0537(9) 0.0326(9) 0.0046(9) -0.0143(8)
N11 0.036(4) 0.040(3) 0.037(3) 0.000 0.000 -0.001(3)
C11 0.041(3) 0.046(3) 0.047(3) -0.003(2) 0.001(2) 0.004(2)
C12 0.059(4) 0.045(3) 0.052(3) -0.007(3) 0.010(3) 0.005(3)
C13 0.071(6) 0.045(4) 0.046(5) 0.000 0.000 0.006(4)
N21 0.040(4) 0.035(3) 0.039(3) 0.000 0.000 -0.004(2)
C21 0.064(6) 0.054(5) 0.035(4) 0.000 0.000 -0.001(3)
C22 0.090(8) 0.064(6) 0.042(4) 0.000 0.000 0.007(4)
C23 0.096(8) 0.059(6) 0.050(5) 0.000 0.000 0.022(5)
C24 0.074(7) 0.047(5) 0.055(5) 0.000 0.000 0.007(4)
C25 0.051(5) 0.042(4) 0.039(4) 0.000 0.000 0.001(3)
N31 0.051(5) 0.055(4) 0.075(5) 0.000 0.000 0.020(4)
C31 0.059(6) 0.045(4) 0.066(6) 0.000 0.000 -0.005(4)
C32 0.066(6) 0.076(6) 0.045(4) 0.000 0.000 0.003(5)
C33 0.073(7) 0.051(5) 0.055(5) 0.000 0.000 -0.010(4)
C34 0.054(5) 0.053(5) 0.045(4) 0.000 0.000 -0.001(4)
C35 0.052(5) 0.059(5) 0.043(4) 0.000 0.000 -0.009(4)
N41 0.054(5) 0.050(4) 0.063(5) 0.000 0.000 0.014(3)
C41 0.051(4) 0.064(4) 0.091(5) 0.000(3) 0.004(4) 0.017(4)
C42 0.056(5) 0.071(4) 0.086(5) 0.016(3) -0.002(4) 0.018(4)
C43 0.079(7) 0.045(4) 0.047(5) 0.000 0.000 0.009(4)

loop_
_atom_type_symbol
_atom_type_description
_atom_type_scat_dispersion_real
_atom_type_scat_dispersion_imag
_atom_type_scat_source
C C 0.0033 0.0016 'International Tables Vol C Tables 4.2.6.8 and 6.1.1.4'
H H 0.0000 0.0000 'International Tables Vol C Tables 4.2.6.8 and 6.1.1.4'
N N 0.0061 0.0033 'International Tables Vol C Tables 4.2.6.8 and 6.1.1.4'
S S 0.1246 0.1234 'International Tables Vol C Tables 4.2.6.8 and 6.1.1.4'
Cr Cr 0.3209 0.6236 'International Tables Vol C Tables 4.2.6.8 and 6.1.1.4'

loop_
_geom_angle_atom_site_label_1
_geom_angle_atom_site_label_2
_geom_angle_atom_site_label_3
_geom_angle_site_symmetry_1
_geom_angle_site_symmetry_3
_geom_angle
_geom_angle_publ_flag
N2 Cr1 N2 4_655 . 88.4(3) y
N2 Cr1 N1 4_655 . 91.33(18) y
N2 Cr1 N1 . . 178.9(2) y
N2 Cr1 N1 4_655 4_655 178.9(2) y
N2 Cr1 N1 . 4_655 91.33(18) y
N1 Cr1 N1 . 4_655 88.9(3) y
N2 Cr1 N21 4_655 . 90.62(18) y
N2 Cr1 N21 . . 90.62(18) y
N1 Cr1 N21 . . 90.39(18) y
N1 Cr1 N21 4_655 . 90.40(18) y
N2 Cr1 N11 4_655 . 88.98(18) y
N2 Cr1 N11 . . 88.98(18) y
N1 Cr1 N11 . . 90.00(18) y
N1 Cr1 N11 4_655 . 90.00(18) y
N21 Cr1 N11 . . 179.4(3) y
C1 N1 Cr1 . . 169.7(5) ?
N1 C1 S1 . . 178.9(6) ?
C2 N2 Cr1 . . 167.6(5) ?
N2 C2 S2 . . 179.1(5) ?
C11 N11 C11 . 4_655 118.4(7) ?
C11 N11 Cr1 . . 120.8(3) ?
C11 N11 Cr1 4_655 . 120.7(3) ?
N11 C11 C12 . . 122.4(6) ?
N11 C11 H11 . . 118.8 ?
C12 C11 H11 . . 118.8 ?
C13 C12 C11 . . 118.5(6) ?
C13 C12 H12 . . 120.8 ?
C11 C12 H12 . . 120.8 ?
C12 C13 C12 4_655 . 119.8(8) ?
C12 C13 H13 4_655 . 120.1 ?
C12 C13 H13 . . 120.1 ?
C21 N21 C25 . . 117.3(7) ?
C21 N21 Cr1 . . 121.6(5) ?
C25 N21 Cr1 . . 121.1(5) ?
N21 C21 C22 . . 122.4(8) ?
N21 C21 H21 . . 118.8 ?
C22 C21 H21 . . 118.8 ?
C23 C22 C21 . . 119.4(8) ?
C23 C22 H22 . . 120.3 ?
C21 C22 H22 . . 120.3 ?
C22 C23 C24 . . 119.8(9) ?
C22 C23 H23 . . 120.1 ?
C24 C23 H23 . . 120.1 ?
C25 C24 C23 . . 117.8(9) ?
C25 C24 H24 . . 121.1 ?
C23 C24 H24 . . 121.1 ?
N21 C25 C24 . . 123.5(7) ?
N21 C25 H25 . . 118.3 ?
C24 C25 H25 . . 118.3 ?
C31 N31 C32 . . 118.1(8) ?
C31 N31 H31A . . 120.9 ?
C32 N31 H31A . . 120.9 ?
N31 C31 C35 . . 121.9(8) ?
N31 C31 H31 . . 119.0 ?
C35 C31 H31 . . 119.0 ?
C33 C32 N31 . . 121.4(9) ?
C33 C32 H32 . . 119.3 ?
N31 C32 H32 . . 119.3 ?
C32 C33 C34 . . 120.1(9) ?
C32 C33 H33 . . 119.9 ?
C34 C33 H33 . . 119.9 ?
C35 C34 C33 . . 118.3(8) ?
C35 C34 H34 . . 120.8 ?
C33 C34 H34 . . 120.8 ?
C31 C35 C34 . . 120.1(8) ?
C31 C35 H35 . . 119.9 ?
C34 C35 H35 . . 119.9 ?
C41 N41 C41 . 4 120.6(8) ?
C41 N41 H41A . . 119.7 ?
C41 N41 H41A 4 . 119.7 ?
N41 C41 C42 . . 120.9(7) ?
N41 C41 H41 . . 119.6 ?
C42 C41 H41 . . 119.6 ?
C43 C42 C41 . . 119.5(7) ?
C43 C42 H42 . . 120.3 ?
C41 C42 H42 . . 120.3 ?
C42 C43 C42 . 4 118.7(8) ?
C42 C43 H43 . . 120.6 ?
C42 C43 H43 4 . 120.6 ?

loop_
_geom_bond_atom_site_label_1
_geom_bond_atom_site_label_2
_geom_bond_site_symmetry_2
_geom_bond_distance
_geom_bond_publ_flag
Cr1 N2 4_655 1.980(5) y
Cr1 N2 . 1.980(5) y
Cr1 N1 . 1.991(5) y
Cr1 N1 4_655 1.991(5) y
Cr1 N21 . 2.080(6) y
Cr1 N11 . 2.102(6) y
N1 C1 . 1.168(7) ?
C1 S1 . 1.610(6) ?
N2 C2 . 1.177(7) ?
C2 S2 . 1.605(6) ?
N11 C11 . 1.338(7) ?
N11 C11 4_655 1.338(7) ?
C11 C12 . 1.395(7) ?
C11 H11 . 0.9300 ?
C12 C13 . 1.373(8) ?
C12 H12 . 0.9300 ?
C13 H13 . 0.9300 ?
N21 C21 . 1.349(10) ?
N21 C25 . 1.363(10) ?
C21 C22 . 1.379(12) ?
C21 H21 . 0.9300 ?
C22 C23 . 1.373(15) ?
C22 H22 . 0.9300 ?
C23 C24 . 1.390(13) ?
C23 H23 . 0.9300 ?
C24 C25 . 1.375(11) ?
C24 H24 . 0.9300 ?
C25 H25 . 0.9300 ?
N31 C31 . 1.336(13) ?
N31 C32 . 1.372(13) ?
N31 H31A . 0.8600 ?
C31 C35 . 1.360(13) ?
C31 H31 . 0.9300 ?
C32 C33 . 1.350(13) ?
C32 H32 . 0.9300 ?
C33 C34 . 1.375(12) ?
C33 H33 . 0.9300 ?
C34 C35 . 1.368(11) ?
C34 H34 . 0.9300 ?
C35 H35 . 0.9300 ?
N41 C41 . 1.324(8) ?
N41 C41 4 1.324(8) ?
N41 H41A . 0.8600 ?
C41 C42 . 1.393(9) ?
C41 H41 . 0.9300 ?
C42 C43 . 1.369(9) ?
C42 H42 . 0.9300 ?
C43 H43 . 0.9300 ?

loop_
_geom_hbond_atom_site_label_D
_geom_hbond_atom_site_label_H
_geom_hbond_atom_site_label_A
_geom_hbond_site_symmetry_A
_geom_hbond_distance_DH
_geom_hbond_distance_HA
_geom_hbond_distance_DA
_geom_hbond_angle_DHA
_geom_hbond_publ_flag
C12 H12 S1 1_565 0.93 2.93 3.647(6) 134.8 yes
C32 H32 S2 2_574 0.93 3.01 3.719(8) 134.0 yes
C32 H32 S2 3_574 0.93 3.01 3.719(8) 134.0 yes
C35 H35 S2 1_554 0.93 2.90 3.494(7) 122.6 yes
C35 H35 S2 4_554 0.93 2.90 3.494(7) 122.6 yes
N31 H31A N41 . 0.86 1.82 2.684(11) 178.6 yes
N41 H41A N31 . 0.86 1.82 2.684(11) 179.6 yes

_cod_database_fobs_code 2243201
